data_7216259
loop_
_publ_author_name
'Fujiyama, Shinjiro'
'Seino, Shintaro'
'Kamiya, Natsumi'
'Nishi, Koji'
'Yoza, Kenji'
'Yokomori, Yoshinobu'

_publ_section_title
;
 Adsorption structures of non-aromatic hydrocarbons on silicalite-1 using
 the single-crystal X-ray diffraction method.
;
_journal_issue 30
_journal_name_full 'Physical chemistry chemical physics : PCCP'
_journal_page_first 15839
_journal_page_last 15845
_journal_paper_doi 10.1039/c4cp01860e
_journal_volume 16
_journal_year 2014
_chemical_formula_sum 'C7.6 H0 O48 Si24'
_chemical_formula_weight 1533
_chemical_name_systematic
; 
 ? 
;
_space_group_IT_number 14
_symmetry_cell_setting monoclinic
_symmetry_space_group_name_Hall '-P 2yn'
_symmetry_space_group_name_H-M 'P 1 21/n 1'
_atom_sites_solution_hydrogens none
_atom_sites_solution_primary direct
_atom_sites_solution_secondary difmap
_audit_creation_method SHELXL-97
_cell_angle_alpha 90.00
_cell_angle_beta 90.052(6)
_cell_angle_gamma 90.00
_cell_formula_units_Z 4
_cell_length_a 13.465(7)
_cell_length_b 20.177(11)
_cell_length_c 19.962(11)
_cell_measurement_temperature 296(2)
_cell_volume 5423(5)
_computing_cell_refinement 'Bruker XSCANS'
_computing_data_collection 'Bruker XSCANS'
_computing_data_reduction 'Bruker SHELXTL'
_computing_molecular_graphics 'Bruker SHELXTL'
_computing_publication_material 'Bruker SHELXTL'
_computing_structure_refinement 'SHELXL-97 (Sheldrick, 1997)'
_computing_structure_solution 'SHELXS-97 (Sheldrick, 1990)'
_diffrn_ambient_temperature 296(2)
_diffrn_measured_fraction_theta_full 0.939
_diffrn_measured_fraction_theta_max 0.939
_diffrn_measurement_device_type 'Bruker P4'
_diffrn_measurement_method '\w scans'
_diffrn_radiation_monochromator graphite
_diffrn_radiation_source 'fine-focus sealed tube'
_diffrn_radiation_type MoK\a
_diffrn_radiation_wavelength 0.71073
_diffrn_reflns_av_R_equivalents 0.0640
_diffrn_reflns_av_sigmaI/netI 0.0789
_diffrn_reflns_limit_h_max 18
_diffrn_reflns_limit_h_min -17
_diffrn_reflns_limit_k_max 27
_diffrn_reflns_limit_k_min -26
_diffrn_reflns_limit_l_max 26
_diffrn_reflns_limit_l_min -26
_diffrn_reflns_number 62855
_diffrn_reflns_theta_full 28.55
_diffrn_reflns_theta_max 28.55
_diffrn_reflns_theta_min 1.01
_exptl_absorpt_coefficient_mu 0.668
_exptl_absorpt_correction_T_max 0.9461
_exptl_absorpt_correction_T_min 0.8950
_exptl_absorpt_correction_type analytical
_exptl_crystal_density_diffrn 1.835
_exptl_crystal_density_method 'not measured'
_exptl_crystal_F_000 3008
_exptl_crystal_size_max 0.17
_exptl_crystal_size_mid 0.13
_exptl_crystal_size_min 0.08
_refine_diff_density_max 0.920
_refine_diff_density_min -0.443
_refine_diff_density_rms 0.111
_refine_ls_extinction_method none
_refine_ls_goodness_of_fit_ref 0.920
_refine_ls_hydrogen_treatment none
_refine_ls_matrix_type full
_refine_ls_number_parameters 674
_refine_ls_number_reflns 12984
_refine_ls_number_restraints 0
_refine_ls_restrained_S_all 0.920
_refine_ls_R_factor_all 0.1043
_refine_ls_R_factor_gt 0.0464
_refine_ls_shift/su_max 0.001
_refine_ls_shift/su_mean 0.000
_refine_ls_structure_factor_coef Fsqd
_refine_ls_weighting_details 'calc w=1/[\s^2^(Fo^2^)+(0.0605P)^2^+0.0000P] where P=(Fo^2^+2Fc^2^)/3'
_refine_ls_weighting_scheme calc
_refine_ls_wR_factor_gt 0.1244
_refine_ls_wR_factor_ref 0.1404
_reflns_number_gt 6609
_reflns_number_total 12984
_reflns_threshold_expression >2sigma(I)
_cod_data_source_file c4cp01860e1.cif
_cod_data_source_block f_t2butene_twin_96h
_cod_depositor_comments
;
The following automatic conversions were performed:

'_symmetry_cell_setting' value 'Monoclinic' changed to 'monoclinic'
according to
/usr/data/users/saulius/crontab/automatic-downloads/rss-feeds/RSC/lib/dictionaries/cif_core.dic
dictionary named 'cif_core.dic' version 2.4.2 from
2011-04-26.

'_exptl_absorpt_correction_type' value 'Analytical'
changed to 'analytical' according to
/usr/data/users/saulius/crontab/automatic-downloads/rss-feeds/RSC/lib/dictionaries/cif_core.dic
dictionary named 'cif_core.dic' version 2.4.2 from 2011-04-26.

Automatic conversion script
Id: cif_fix_values 2281 2013-09-26 08:29:07Z andrius 

 Adding full bibliography for 7216252--7216267.cif.
;
_cod_original_sg_symbol_H-M P2(1)/n
_cod_database_code 7216259

loop_
_symmetry_equiv_pos_as_xyz
'x, y, z'
'-x+1/2, y+1/2, -z+1/2'
'-x, -y, -z'
'x-1/2, -y-1/2, z-1/2'

loop_
_atom_site_label
_atom_site_type_symbol
_atom_site_fract_x
_atom_site_fract_y
_atom_site_fract_z
_atom_site_U_iso_or_equiv
_atom_site_adp_type
_atom_site_occupancy
_atom_site_symmetry_multiplicity
_atom_site_calc_flag
_atom_site_refinement_flags
_atom_site_disorder_assembly
_atom_site_disorder_group
C101 C 0.9908(11) 0.4921(8) 0.4281(5) 0.104(11) Uiso 0.399(9) 1 d PG . 1
C102 C 0.9728(13) 0.5147(9) 0.4991(5) 0.110(12) Uiso 0.399(9) 1 d PG . 1
C103 C 1.0108(13) 0.4843(10) 0.5534(5) 0.22(3) Uiso 0.399(9) 1 d PG . 1
C104 C 0.9929(16) 0.5068(11) 0.6243(5) 0.111(11) Uiso 0.399(9) 1 d PG . 1
C201 C 0.9986(10) 0.4955(7) 0.0317(5) 0.089(7) Uiso 0.50 1 d PG . 2
C202 C 0.9717(10) 0.5181(6) 0.1014(5) 0.209(17) Uiso 0.50 1 d PG . 2
C203 C 1.0081(8) 0.4904(6) 0.1576(5) 0.182(14) Uiso 0.50 1 d PG . 2
C204 C 0.9812(9) 0.5131(6) 0.2272(5) 0.35(3) Uiso 0.50 1 d PG . 2
C301 C 0.6376(10) 0.2087(8) 0.2385(7) 0.234(13) Uiso 0.730(19) 1 d PG A 3
C302 C 0.6481(8) 0.2764(8) 0.2698(6) 0.245(13) Uiso 0.730(19) 1 d PG A 3
C303 C 0.6425(6) 0.3336(8) 0.2351(6) 0.292(17) Uiso 0.730(19) 1 d PG A 3
C304 C 0.6529(6) 0.4013(8) 0.2664(5) 0.44(3) Uiso 0.730(19) 1 d PG A 3
C501 C 0.5928(8) 0.2640(9) 0.2544(6) 0.31(4) Uiso 0.270(19) 1 d PG A 4
C502 C 0.6648(6) 0.3210(7) 0.2498(6) 0.124(18) Uiso 0.270(19) 1 d PG A 4
C503 C 0.6382(6) 0.3852(8) 0.2559(6) 0.115(17) Uiso 0.270(19) 1 d PG A 4
C504 C 0.7102(7) 0.4422(7) 0.2513(5) 0.25(3) Uiso 0.270(19) 1 d PG A 4
Si1 Si 0.83206(16) 0.07832(11) 0.44302(14) 0.0166(5) Uani 1 1 d . . .
Si2 Si 0.68280(18) 0.19084(12) 0.47002(10) 0.0192(5) Uani 1 1 d . . .
Si3 Si 0.46258(16) 0.22017(11) 0.43811(13) 0.0194(5) Uani 1 1 d . . .
Si4 Si 0.47067(16) 0.37706(11) 0.43635(12) 0.0160(5) Uani 1 1 d . . .
Si5 Si 0.68235(18) 0.42640(11) 0.47162(11) 0.0158(5) Uani 1 1 d . . .
Si6 Si 0.82537(16) 0.31113(11) 0.44183(13) 0.0190(5) Uani 1 1 d . . .
Si7 Si 0.82500(18) 0.07658(11) 0.67180(12) 0.0170(5) Uani 1 1 d . . .
Si8 Si 0.68400(17) 0.19194(12) 0.62803(12) 0.0173(5) Uani 1 1 d . . .
Si9 Si 0.46998(16) 0.22663(11) 0.67415(12) 0.0167(5) Uani 1 1 d . . .
Si10 Si 0.47245(17) 0.38053(12) 0.67443(12) 0.0181(5) Uani 1 1 d . . .
Si11 Si 0.68322(18) 0.42963(10) 0.62933(12) 0.0165(5) Uani 1 1 d . . .
Si12 Si 0.82098(17) 0.31307(11) 0.66995(11) 0.0168(5) Uani 1 1 d . . .
Si13 Si 0.83844(16) 0.07497(10) 1.05743(14) 0.0160(5) Uani 1 1 d . . .
Si14 Si 0.69287(17) 0.19083(13) 1.02854(10) 0.0185(5) Uani 1 1 d . . .
Si15 Si 0.47248(15) 0.22052(11) 1.06133(13) 0.0167(5) Uani 1 1 d . . .
Si16 Si 0.47218(16) 0.37734(11) 1.06354(12) 0.0166(5) Uani 1 1 d . . .
Si17 Si 0.68599(17) 0.42904(11) 1.02846(11) 0.0138(5) Uani 1 1 d . . .
Si18 Si 0.82711(16) 0.31461(11) 1.06120(13) 0.0177(5) Uani 1 1 d . . .
Si19 Si 0.82247(18) 0.07693(11) 0.82774(12) 0.0160(5) Uani 1 1 d . . .
Si20 Si 0.68230(18) 0.19137(12) 0.86995(12) 0.0182(5) Uani 1 1 d . . .
Si21 Si 0.46600(17) 0.22626(11) 0.82982(12) 0.0176(5) Uani 1 1 d . . .
Si22 Si 0.47008(17) 0.38136(12) 0.82819(12) 0.0175(5) Uani 1 1 d . . .
Si23 Si 0.68296(19) 0.42974(10) 0.87006(12) 0.0166(5) Uani 1 1 d . . .
Si24 Si 0.81357(17) 0.31166(11) 0.82409(11) 0.0180(5) Uani 1 1 d . . .
O1 O 0.7385(4) 0.1269(3) 0.4442(4) 0.0427(17) Uani 1 1 d . . .
O2 O 0.5742(4) 0.1920(3) 0.4379(3) 0.0347(15) Uani 1 1 d . . .
O3 O 0.4628(5) 0.2984(3) 0.4446(4) 0.0486(17) Uani 1 1 d . . .
O4 O 0.5849(4) 0.3990(3) 0.4363(3) 0.0350(15) Uani 1 1 d . . .
O5 O 0.7781(4) 0.3836(3) 0.4480(3) 0.0307(14) Uani 1 1 d . . .
O6 O 0.7410(5) 0.2566(3) 0.4498(4) 0.0523(19) Uani 1 1 d . . .
O7 O 0.7391(5) 0.1281(3) 0.6573(4) 0.045(2) Uani 1 1 d . . .
O8 O 0.5754(4) 0.1960(3) 0.6609(3) 0.0427(17) Uani 1 1 d . . .
O9 O 0.4728(5) 0.3035(3) 0.6544(3) 0.0336(16) Uani 1 1 d . . .
O10 O 0.5806(4) 0.4105(3) 0.6656(3) 0.0382(16) Uani 1 1 d . . .
O11 O 0.7724(4) 0.3832(3) 0.6546(3) 0.0333(16) Uani 1 1 d . . .
O12 O 0.7465(5) 0.2563(3) 0.6477(3) 0.0435(18) Uani 1 1 d . . .
O13 O 0.6760(5) 0.1869(4) 0.5495(3) 0.063(2) Uani 1 1 d . . .
O14 O 0.6679(4) 0.4214(3) 0.5516(3) 0.0373(15) Uani 1 1 d . . .
O15 O 0.8884(5) 0.0829(3) 0.3730(3) 0.0386(17) Uani 1 1 d . . .
O16 O 0.9065(5) 0.0965(4) 0.5019(3) 0.0482(19) Uani 1 1 d . . .
O17 O 0.9223(4) 0.0999(3) 0.6340(3) 0.0301(15) Uani 1 1 d . . .
O18 O 0.8748(4) 0.3057(3) 0.3707(3) 0.0334(15) Uani 1 1 d . . .
O19 O 0.9104(5) 0.3013(3) 0.4975(3) 0.0415(16) Uani 1 1 d . . .
O20 O 0.9225(4) 0.3056(3) 0.6290(3) 0.0330(15) Uani 1 1 d . . .
O21 O 0.7042(4) 0.5015(2) 0.4484(3) 0.0285(14) Uani 1 1 d . . .
O22 O 0.7108(4) 0.5040(3) 0.6481(3) 0.0306(15) Uani 1 1 d . . .
O23 O 0.8493(2) 0.07595(17) 0.7502(4) 0.0357(9) Uani 1 1 d . . .
O24 O 0.8469(2) 0.30657(16) 0.7484(3) 0.0314(8) Uani 1 1 d . . .
O25 O 0.4438(2) 0.21706(15) 0.7500(3) 0.0279(8) Uani 1 1 d . . .
O26 O 0.4387(2) 0.39005(15) 0.7508(3) 0.0257(8) Uani 1 1 d . . .
O27 O 0.7482(4) 0.1269(3) 1.0573(4) 0.0406(17) Uani 1 1 d . . .
O28 O 0.5807(4) 0.1902(3) 1.0562(3) 0.0317(14) Uani 1 1 d . . .
O29 O 0.4798(5) 0.2997(3) 1.0621(4) 0.0511(18) Uani 1 1 d . . .
O30 O 0.5795(4) 0.4086(3) 1.0603(3) 0.0381(15) Uani 1 1 d . . .
O31 O 0.7703(4) 0.3838(3) 1.0592(3) 0.0316(14) Uani 1 1 d . . .
O32 O 0.7472(4) 0.2551(3) 1.0568(3) 0.0367(15) Uani 1 1 d . . .
O33 O 0.7307(4) 0.1260(3) 0.8407(3) 0.0340(17) Uani 1 1 d . . .
O34 O 0.5667(4) 0.1904(3) 0.8509(3) 0.0339(15) Uani 1 1 d . . .
O35 O 0.4741(5) 0.3043(3) 0.8478(3) 0.0348(17) Uani 1 1 d . . .
O36 O 0.5779(5) 0.4120(3) 0.8406(3) 0.055(2) Uani 1 1 d . . .
O37 O 0.7647(5) 0.3824(3) 0.8375(3) 0.0414(18) Uani 1 1 d . . .
O38 O 0.7319(5) 0.2563(3) 0.8378(3) 0.0516(19) Uani 1 1 d . . .
O39 O 0.6944(5) 0.1918(4) 0.9490(3) 0.0601(19) Uani 1 1 d . . .
O40 O 0.6818(5) 0.4188(3) 0.9500(3) 0.0369(15) Uani 1 1 d . . .
O41 O 0.8959(5) 0.0799(3) 1.1276(3) 0.0360(17) Uani 1 1 d . . .
O42 O 0.9151(5) 0.0896(3) 0.9979(3) 0.0371(16) Uani 1 1 d . . .
O43 O 0.9209(4) 0.1005(3) 0.8689(3) 0.0350(16) Uani 1 1 d . . .
O44 O 0.8877(4) 0.3096(3) 1.1306(3) 0.0295(14) Uani 1 1 d . . .
O45 O 0.9025(5) 0.3115(3) 0.9986(3) 0.0366(15) Uani 1 1 d . . .
O46 O 0.4115(4) 0.1992(3) 0.3697(3) 0.0450(18) Uani 1 1 d . . .
O47 O 0.7088(4) 0.5042(2) 1.0457(3) 0.0246(14) Uani 1 1 d . . .
O48 O 0.7096(4) 0.5057(3) 0.8539(3) 0.0332(16) Uani 1 1 d . . .

loop_
_atom_site_aniso_label
_atom_site_aniso_U_11
_atom_site_aniso_U_22
_atom_site_aniso_U_33
_atom_site_aniso_U_23
_atom_site_aniso_U_13
_atom_site_aniso_U_12
Si1 0.0213(11) 0.0140(11) 0.0145(11) 0.0024(10) -0.0015(11) -0.0022(9)
Si2 0.0233(11) 0.0162(12) 0.0180(11) 0.0016(10) 0.0013(9) 0.0035(11)
Si3 0.0227(12) 0.0173(11) 0.0181(12) 0.0014(10) -0.0046(10) 0.0006(9)
Si4 0.0164(11) 0.0164(12) 0.0151(12) -0.0004(10) -0.0050(11) -0.0007(9)
Si5 0.0181(12) 0.0138(12) 0.0155(12) -0.0008(9) 0.0004(10) 0.0014(10)
Si6 0.0222(11) 0.0151(11) 0.0195(11) 0.0002(11) 0.0036(11) 0.0050(10)
Si7 0.0208(13) 0.0166(13) 0.0137(12) 0.0030(10) 0.0022(12) 0.0016(10)
Si8 0.0178(11) 0.0180(12) 0.0162(11) 0.0017(11) -0.0012(10) 0.0011(11)
Si9 0.0180(12) 0.0186(13) 0.0134(12) -0.0013(10) -0.0003(10) -0.0014(9)
Si10 0.0235(14) 0.0177(13) 0.0132(12) 0.0003(10) -0.0007(11) 0.0015(10)
Si11 0.0194(12) 0.0144(12) 0.0157(12) 0.0011(10) 0.0022(12) -0.0012(10)
Si12 0.0176(10) 0.0196(12) 0.0131(10) 0.0000(9) 0.0006(9) 0.0039(10)
Si13 0.0186(12) 0.0124(11) 0.0171(11) 0.0007(10) -0.0014(11) -0.0003(8)
Si14 0.0196(11) 0.0190(13) 0.0169(11) -0.0001(10) 0.0013(9) 0.0003(10)
Si15 0.0194(11) 0.0157(11) 0.0149(11) 0.0010(10) 0.0003(10) -0.0010(8)
Si16 0.0167(11) 0.0162(12) 0.0169(13) -0.0016(11) -0.0012(11) 0.0020(9)
Si17 0.0139(11) 0.0128(12) 0.0147(11) -0.0009(9) 0.0013(10) 0.0004(9)
Si18 0.0184(11) 0.0163(12) 0.0185(11) -0.0010(11) -0.0017(10) 0.0036(9)
Si19 0.0213(13) 0.0127(12) 0.0139(12) -0.0001(9) -0.0002(12) -0.0002(10)
Si20 0.0190(11) 0.0181(12) 0.0176(11) 0.0015(11) 0.0003(11) 0.0021(11)
Si21 0.0206(13) 0.0182(13) 0.0140(12) 0.0032(10) -0.0024(10) 0.0000(9)
Si22 0.0221(13) 0.0169(12) 0.0136(12) -0.0029(10) -0.0027(11) -0.0004(10)
Si23 0.0221(12) 0.0131(12) 0.0147(11) 0.0009(10) 0.0006(12) 0.0011(10)
Si24 0.0222(11) 0.0150(11) 0.0167(11) 0.0030(9) 0.0044(10) 0.0025(10)
O1 0.042(4) 0.023(4) 0.064(5) -0.011(4) -0.002(4) 0.014(3)
O2 0.021(3) 0.038(4) 0.044(4) -0.012(3) -0.002(3) 0.006(3)
O3 0.062(4) 0.012(3) 0.072(4) 0.007(3) -0.002(4) -0.004(3)
O4 0.018(3) 0.056(4) 0.030(3) -0.011(3) 0.007(3) -0.010(3)
O5 0.019(3) 0.014(3) 0.059(4) -0.005(3) 0.008(3) 0.006(2)
O6 0.040(4) 0.031(4) 0.086(5) 0.005(4) 0.013(4) -0.018(3)
O7 0.041(4) 0.027(4) 0.067(5) 0.007(3) -0.002(4) 0.021(3)
O8 0.019(3) 0.048(4) 0.062(4) 0.011(3) 0.017(3) 0.008(3)
O9 0.053(4) 0.017(3) 0.031(3) -0.001(3) -0.001(3) -0.001(3)
O10 0.027(4) 0.057(4) 0.030(3) -0.014(3) 0.019(3) -0.013(3)
O11 0.029(3) 0.020(3) 0.051(4) 0.012(3) -0.007(3) 0.007(3)
O12 0.040(4) 0.025(3) 0.066(4) -0.007(3) -0.010(3) -0.016(3)
O13 0.078(5) 0.093(5) 0.019(3) 0.000(4) -0.007(4) -0.003(4)
O14 0.047(4) 0.046(4) 0.019(3) 0.002(3) 0.003(3) -0.009(3)
O15 0.047(4) 0.052(4) 0.016(3) 0.005(3) 0.007(3) -0.026(3)
O16 0.043(4) 0.084(5) 0.017(3) 0.007(3) -0.019(3) -0.024(4)
O17 0.030(4) 0.042(4) 0.018(3) 0.003(3) 0.011(3) -0.010(3)
O18 0.030(3) 0.056(4) 0.014(3) -0.006(3) 0.002(2) 0.011(3)
O19 0.040(3) 0.063(4) 0.022(3) 0.010(3) -0.012(3) 0.011(3)
O20 0.029(3) 0.058(4) 0.013(3) -0.007(3) 0.009(3) -0.004(3)
O21 0.027(3) 0.022(3) 0.037(3) 0.006(3) -0.002(3) 0.005(3)
O22 0.034(4) 0.013(3) 0.044(4) -0.008(3) 0.005(3) -0.001(3)
O23 0.035(2) 0.061(2) 0.0110(17) -0.001(4) -0.004(4) -0.0108(18)
O24 0.034(2) 0.045(2) 0.0156(17) 0.002(4) 0.000(3) 0.0145(17)
O25 0.031(2) 0.0360(19) 0.0162(17) -0.005(4) 0.000(4) -0.0078(15)
O26 0.026(2) 0.039(2) 0.0127(16) 0.008(4) 0.003(4) 0.0037(15)
O27 0.032(3) 0.024(4) 0.065(5) 0.006(4) 0.003(4) 0.015(3)
O28 0.018(3) 0.037(4) 0.041(3) 0.004(3) 0.007(3) 0.004(3)
O29 0.061(4) 0.015(3) 0.077(5) 0.000(3) 0.004(4) 0.001(3)
O30 0.023(3) 0.045(3) 0.046(4) -0.008(3) 0.016(3) -0.016(3)
O31 0.034(3) 0.024(3) 0.036(3) -0.006(3) -0.014(3) 0.010(3)
O32 0.037(3) 0.024(3) 0.050(4) -0.013(3) 0.008(3) -0.010(3)
O33 0.022(3) 0.022(4) 0.057(4) -0.009(3) 0.007(3) 0.009(3)
O34 0.028(3) 0.027(3) 0.047(4) 0.003(3) -0.009(3) 0.007(3)
O35 0.063(5) 0.016(3) 0.025(3) -0.001(3) -0.010(3) 0.004(3)
O36 0.037(4) 0.059(5) 0.070(5) 0.007(4) -0.022(4) -0.029(4)
O37 0.058(4) 0.022(3) 0.044(4) 0.003(3) 0.028(3) 0.013(3)
O38 0.042(4) 0.026(4) 0.087(5) 0.012(3) 0.015(4) -0.011(3)
O39 0.060(4) 0.108(5) 0.012(3) -0.004(4) -0.002(3) -0.005(4)
O40 0.063(4) 0.039(3) 0.009(3) 0.001(3) 0.001(3) 0.003(3)
O41 0.050(4) 0.033(4) 0.025(4) 0.004(3) -0.016(3) -0.016(3)
O42 0.033(4) 0.048(4) 0.030(4) 0.015(3) 0.009(3) -0.008(3)
O43 0.022(3) 0.059(4) 0.023(3) -0.010(4) -0.005(3) -0.014(3)
O44 0.034(3) 0.031(3) 0.023(3) -0.002(3) -0.013(3) 0.011(3)
O45 0.038(3) 0.041(4) 0.030(3) -0.006(3) 0.012(3) 0.002(3)
O46 0.029(3) 0.076(5) 0.030(3) -0.018(4) -0.008(3) -0.013(3)
O47 0.031(3) 0.008(3) 0.035(3) -0.008(2) 0.000(3) 0.003(2)
O48 0.029(3) 0.021(3) 0.049(4) 0.010(3) 0.005(3) 0.001(3)

loop_
_atom_type_symbol
_atom_type_description
_atom_type_scat_dispersion_real
_atom_type_scat_dispersion_imag
_atom_type_scat_source
C C 0.0033 0.0016 'International Tables Vol C Tables 4.2.6.8 and 6.1.1.4'
H H 0.0000 0.0000 'International Tables Vol C Tables 4.2.6.8 and 6.1.1.4'
O O 0.0106 0.0060 'International Tables Vol C Tables 4.2.6.8 and 6.1.1.4'
Si Si 0.0817 0.0704 'International Tables Vol C Tables 4.2.6.8 and 6.1.1.4'

loop_
_geom_angle_atom_site_label_1
_geom_angle_atom_site_label_2
_geom_angle_atom_site_label_3
_geom_angle
_geom_angle_site_symmetry_1
_geom_angle_site_symmetry_3
C103 C101 C104 126(4) 3_766 3_766
C103 C101 C102 35(3) 3_766 .
C104 C101 C102 161.2(15) 3_766 .
C103 C101 C102 60.3(19) 3_766 3_766
C104 C101 C102 149(3) 3_766 3_766
C102 C101 C102 36.0(14) . 3_766
C102 C102 C103 84(2) 3_766 3_766
C102 C102 C103 52.2(14) 3_766 .
C103 C102 C103 135.9(19) 3_766 .
C102 C102 C101 73.8(13) 3_766 .
C103 C102 C101 18.8(17) 3_766 .
C103 C102 C101 123.8 . .
C102 C102 C101 70.2(15) 3_766 3_766
C103 C102 C101 149(3) 3_766 3_766
C103 C102 C101 22.9(14) . 3_766
C101 C102 C101 144.0(14) . 3_766
C101 C103 C102 126(5) 3_766 3_766
C101 C103 C102 97(3) 3_766 .
C102 C103 C102 44(2) 3_766 .
C101 C103 C104 35(3) 3_766 .
C102 C103 C104 161.2(19) 3_766 .
C102 C103 C104 123.8 . .
C101 C104 C103 18.8(19) 3_766 .
C201 C201 C202 151.3(16) 3_765 .
C203 C202 C201 123.8 . .
C202 C203 C204 123.8 . .
C303 C302 C301 123.9 . .
C302 C303 C304 123.9 . .
C503 C502 C501 123.8 . .
C502 C503 C504 123.7 . .
O16 Si1 O15 109.6(3) . .
O16 Si1 O1 110.2(4) . .
O15 Si1 O1 110.7(4) . .
O16 Si1 O47 109.0(3) . 2_646
O15 Si1 O47 109.9(3) . 2_646
O1 Si1 O47 107.4(3) . 2_646
O1 Si2 O13 108.2(4) . .
O1 Si2 O6 111.3(4) . .
O13 Si2 O6 108.8(4) . .
O1 Si2 O2 108.4(3) . .
O13 Si2 O2 110.3(4) . .
O6 Si2 O2 109.7(3) . .
O3 Si3 O46 109.7(4) . .
O3 Si3 O45 109.9(4) . 4_565
O46 Si3 O45 109.1(4) . 4_565
O3 Si3 O2 110.6(3) . .
O46 Si3 O2 108.0(4) . .
O45 Si3 O2 109.6(4) 4_565 .
O43 Si4 O42 109.9(3) 4_565 4_565
O43 Si4 O3 110.3(4) 4_565 .
O42 Si4 O3 108.0(4) 4_565 .
O43 Si4 O4 109.2(4) 4_565 .
O42 Si4 O4 109.7(4) 4_565 .
O3 Si4 O4 109.8(3) . .
O4 Si5 O14 108.5(3) . .
O4 Si5 O21 110.5(3) . .
O14 Si5 O21 111.5(3) . .
O4 Si5 O5 110.0(3) . .
O14 Si5 O5 110.6(3) . .
O21 Si5 O5 105.8(3) . .
O18 Si6 O6 110.2(4) . .
O18 Si6 O5 107.5(4) . .
O6 Si6 O5 109.9(3) . .
O18 Si6 O19 108.3(4) . .
O6 Si6 O19 110.7(4) . .
O5 Si6 O19 110.1(4) . .
O7 Si7 O17 108.8(4) . .
O7 Si7 O48 108.6(4) . 2_646
O17 Si7 O48 110.9(3) . 2_646
O7 Si7 O23 109.5(3) . .
O17 Si7 O23 107.4(3) . .
O48 Si7 O23 111.6(3) 2_646 .
O13 Si8 O12 109.5(4) . .
O13 Si8 O7 110.0(4) . .
O12 Si8 O7 108.7(4) . .
O13 Si8 O8 110.4(4) . .
O12 Si8 O8 109.8(3) . .
O7 Si8 O8 108.4(4) . .
O25 Si9 O8 108.6(3) . .
O25 Si9 O44 108.4(3) . 4_565
O8 Si9 O44 110.9(3) . 4_565
O25 Si9 O9 111.3(3) . .
O8 Si9 O9 108.5(3) . .
O44 Si9 O9 109.2(3) 4_565 .
O10 Si10 O26 108.7(3) . .
O10 Si10 O41 109.6(4) . 4_565
O26 Si10 O41 108.2(3) . 4_565
O10 Si10 O9 109.8(4) . .
O26 Si10 O9 110.7(3) . .
O41 Si10 O9 109.8(3) 4_565 .
O14 Si11 O22 111.3(3) . .
O14 Si11 O11 110.2(4) . .
O22 Si11 O11 107.6(4) . .
O14 Si11 O10 107.9(3) . .
O22 Si11 O10 108.7(3) . .
O11 Si11 O10 111.2(3) . .
O12 Si12 O11 109.2(4) . .
O12 Si12 O20 109.2(3) . .
O11 Si12 O20 109.7(3) . .
O12 Si12 O24 110.5(3) . .
O11 Si12 O24 110.4(3) . .
O20 Si12 O24 107.8(3) . .
O21 Si13 O41 107.2(3) 2_646 .
O21 Si13 O42 110.4(4) 2_646 .
O41 Si13 O42 109.1(4) . .
O21 Si13 O27 109.5(3) 2_646 .
O41 Si13 O27 109.0(4) . .
O42 Si13 O27 111.5(4) . .
O39 Si14 O32 109.8(4) . .
O39 Si14 O27 111.3(4) . .
O32 Si14 O27 108.5(4) . .
O39 Si14 O28 110.9(3) . .
O32 Si14 O28 108.4(3) . .
O27 Si14 O28 107.9(3) . .
O28 Si15 O19 109.0(4) . 4_566
O28 Si15 O20 108.4(3) . 4_566
O19 Si15 O20 111.4(3) 4_566 4_566
O28 Si15 O29 109.3(3) . .
O19 Si15 O29 108.5(4) 4_566 .
O20 Si15 O29 110.3(4) 4_566 .
O29 Si16 O30 109.8(3) . .
O29 Si16 O16 110.5(4) . 4_566
O30 Si16 O16 110.0(4) . 4_566
O29 Si16 O17 109.0(4) . 4_566
O30 Si16 O17 107.5(4) . 4_566
O16 Si16 O17 110.1(3) 4_566 4_566
O31 Si17 O40 109.5(3) . .
O31 Si17 O47 109.3(3) . .
O40 Si17 O47 110.3(3) . .
O31 Si17 O30 109.6(3) . .
O40 Si17 O30 108.9(3) . .
O47 Si17 O30 109.2(3) . .
O31 Si18 O44 108.6(3) . .
O31 Si18 O45 108.5(4) . .
O44 Si18 O45 110.2(3) . .
O31 Si18 O32 109.3(3) . .
O44 Si18 O32 109.8(4) . .
O45 Si18 O32 110.5(3) . .
O23 Si19 O33 109.9(3) . .
O23 Si19 O22 110.1(3) . 2_646
O33 Si19 O22 107.5(3) . 2_646
O23 Si19 O43 108.0(3) . .
O33 Si19 O43 111.4(3) . .
O22 Si19 O43 110.0(4) 2_646 .
O33 Si20 O39 109.2(4) . .
O33 Si20 O34 107.7(3) . .
O39 Si20 O34 109.6(3) . .
O33 Si20 O38 111.2(4) . .
O39 Si20 O38 110.6(4) . .
O34 Si20 O38 108.6(3) . .
O34 Si21 O18 109.5(3) . 4_566
O34 Si21 O35 109.0(3) . .
O18 Si21 O35 109.2(4) 4_566 .
O34 Si21 O25 111.2(3) . .
O18 Si21 O25 108.0(3) 4_566 .
O35 Si21 O25 109.9(3) . .
O15 Si22 O36 111.5(4) 4_566 .
O15 Si22 O35 108.9(3) 4_566 .
O36 Si22 O35 107.8(4) . .
O15 Si22 O26 108.0(3) 4_566 .
O36 Si22 O26 110.1(3) . .
O35 Si22 O26 110.4(3) . .
O36 Si23 O37 109.4(4) . .
O36 Si23 O48 110.1(4) . .
O37 Si23 O48 109.6(3) . .
O36 Si23 O40 109.2(4) . .
O37 Si23 O40 109.2(3) . .
O48 Si23 O40 109.4(3) . .
O24 Si24 O38 108.4(3) . .
O24 Si24 O37 109.7(3) . .
O38 Si24 O37 108.3(4) . .
O24 Si24 O46 107.3(3) . 4_666
O38 Si24 O46 111.8(4) . 4_666
O37 Si24 O46 111.3(4) . 4_666
Si2 O1 Si1 151.8(5) . .
Si2 O2 Si3 149.4(4) . .
Si3 O3 Si4 168.7(5) . .
Si5 O4 Si4 152.7(5) . .
Si6 O5 Si5 145.6(4) . .
Si6 O6 Si2 162.5(5) . .
Si7 O7 Si8 159.5(5) . .
Si9 O8 Si8 155.9(4) . .
Si9 O9 Si10 151.3(4) . .
Si10 O10 Si11 158.5(4) . .
Si12 O11 Si11 152.8(5) . .
Si12 O12 Si8 171.8(5) . .
Si8 O13 Si2 170.2(5) . .
Si11 O14 Si5 162.6(4) . .
Si22 O15 Si1 148.2(4) 4_665 .
Si1 O16 Si16 172.5(5) . 4_665
Si7 O17 Si16 146.9(4) . 4_665
Si6 O18 Si21 144.0(4) . 4_665
Si15 O19 Si6 164.7(5) 4_665 .
Si12 O20 Si15 145.4(4) . 4_665
Si13 O21 Si5 146.1(4) 2_656 .
Si11 O22 Si19 150.1(4) . 2_656
Si19 O23 Si7 155.1(2) . .
Si24 O24 Si12 149.8(2) . .
Si9 O25 Si21 152.7(2) . .
Si10 O26 Si22 145.6(2) . .
Si14 O27 Si13 151.8(5) . .
Si15 O28 Si14 152.1(4) . .
Si16 O29 Si15 172.7(5) . .
Si16 O30 Si17 158.0(5) . .
Si17 O31 Si18 149.4(4) . .
Si14 O32 Si18 158.6(4) . .
Si20 O33 Si19 153.0(5) . .
Si21 O34 Si20 152.1(4) . .
Si22 O35 Si21 152.4(4) . .
Si23 O36 Si22 164.5(5) . .
Si24 O37 Si23 152.8(5) . .
Si24 O38 Si20 158.4(5) . .
Si20 O39 Si14 173.3(5) . .
Si17 O40 Si23 164.4(4) . .
Si13 O41 Si10 148.2(4) . 4_666
Si4 O42 Si13 162.9(5) 4_666 .
Si4 O43 Si19 149.6(4) 4_666 .
Si9 O44 Si18 148.6(4) 4_666 .
Si3 O45 Si18 157.8(5) 4_666 .
Si3 O46 Si24 150.9(4) . 4_565
Si17 O47 Si1 148.6(4) . 2_656
Si7 O48 Si23 149.1(4) 2_656 .

loop_
_geom_bond_atom_site_label_1
_geom_bond_atom_site_label_2
_geom_bond_distance
_geom_bond_site_symmetry_2
C101 C103 0.60(3) 3_766
C101 C104 1.07(2) 3_766
C101 C102 1.5079 .
C101 C102 1.54(2) 3_766
C102 C102 0.94(4) 3_766
C102 C103 1.07(2) 3_766
C102 C103 1.3461 .
C102 C101 1.54(2) 3_766
C103 C101 0.60(3) 3_766
C103 C102 1.07(2) 3_766
C103 C104 1.5079 .
C104 C101 1.07(2) 3_766
C201 C201 1.28(2) 3_765
C201 C202 1.5083 .
C202 C203 1.3464 .
C203 C204 1.5063 .
C301 C302 1.5092 .
C302 C303 1.3473 .
C303 C304 1.5090 .
C501 C502 1.5078 .
C502 C503 1.3484 .
C503 C504 1.5076 .
Si1 O16 1.586(6) .
Si1 O15 1.593(6) .
Si1 O1 1.596(6) .
Si1 O47 1.608(5) 2_646
Si2 O1 1.579(6) .
Si2 O13 1.591(7) .
Si2 O6 1.593(6) .
Si2 O2 1.596(6) .
Si3 O3 1.584(6) .
Si3 O46 1.587(6) .
Si3 O45 1.588(6) 4_565
Si3 O2 1.607(6) .
Si4 O43 1.571(6) 4_565
Si4 O42 1.588(6) 4_565
Si4 O3 1.599(6) .
Si4 O4 1.600(6) .
Si5 O4 1.589(6) .
Si5 O14 1.611(7) .
Si5 O21 1.612(6) .
Si5 O5 1.623(6) .
Si6 O18 1.573(6) .
Si6 O6 1.590(6) .
Si6 O5 1.599(5) .
Si6 O19 1.607(6) .
Si7 O7 1.582(6) .
Si7 O17 1.584(6) .
Si7 O48 1.590(6) 2_646
Si7 O23 1.599(7) .
Si8 O13 1.575(7) .
Si8 O12 1.596(6) .
Si8 O7 1.597(6) .
Si8 O8 1.606(6) .
Si9 O25 1.568(7) .
Si9 O8 1.570(6) .
Si9 O44 1.586(6) 4_565
Si9 O9 1.601(6) .
Si10 O10 1.587(6) .
Si10 O26 1.602(7) .
Si10 O41 1.604(6) 4_565
Si10 O9 1.605(6) .
Si11 O14 1.575(7) .
Si11 O22 1.591(6) .
Si11 O11 1.604(6) .
Si11 O10 1.608(6) .
Si12 O12 1.586(6) .
Si12 O11 1.589(6) .
Si12 O20 1.599(6) .
Si12 O24 1.609(7) .
Si13 O21 1.593(5) 2_646
Si13 O41 1.602(6) .
Si13 O42 1.602(6) .
Si13 O27 1.605(6) .
Si14 O39 1.588(6) .
Si14 O32 1.592(6) .
Si14 O27 1.596(6) .
Si14 O28 1.608(6) .
Si15 O28 1.584(6) .
Si15 O19 1.585(6) 4_566
Si15 O20 1.600(6) 4_566
Si15 O29 1.601(6) .
Si16 O29 1.570(6) .
Si16 O30 1.578(6) .
Si16 O16 1.605(6) 4_566
Si16 O17 1.626(6) 4_566
Si17 O31 1.580(6) .
Si17 O40 1.581(6) .
Si17 O47 1.586(5) .
Si17 O30 1.623(6) .
Si18 O31 1.593(6) .
Si18 O44 1.610(6) .
Si18 O45 1.612(6) .
Si18 O32 1.614(6) .
Si19 O23 1.589(7) .
Si19 O33 1.605(6) .
Si19 O22 1.612(6) 2_646
Si19 O43 1.630(6) .
Si20 O33 1.583(6) .
Si20 O39 1.586(6) .
Si20 O34 1.603(6) .
Si20 O38 1.604(6) .
Si21 O34 1.592(6) .
Si21 O18 1.610(6) 4_566
Si21 O35 1.619(6) .
Si21 O25 1.631(7) .
Si22 O15 1.591(6) 4_566
Si22 O36 1.597(7) .
Si22 O35 1.604(6) .
Si22 O26 1.612(7) .
Si23 O36 1.572(7) .
Si23 O37 1.596(6) .
Si23 O48 1.606(6) .
Si23 O40 1.611(6) .
Si24 O24 1.580(7) .
Si24 O38 1.592(6) .
Si24 O37 1.594(7) .
Si24 O46 1.616(6) 4_666
O15 Si22 1.591(6) 4_665
O16 Si16 1.605(6) 4_665
O17 Si16 1.626(6) 4_665
O18 Si21 1.610(6) 4_665
O19 Si15 1.585(6) 4_665
O20 Si15 1.600(6) 4_665
O21 Si13 1.593(5) 2_656
O22 Si19 1.612(6) 2_656
O41 Si10 1.604(6) 4_666
O42 Si4 1.588(6) 4_666
O43 Si4 1.571(6) 4_666
O44 Si9 1.586(6) 4_666
O45 Si3 1.588(6) 4_666
O46 Si24 1.616(6) 4_565
O47 Si1 1.609(5) 2_656
O48 Si7 1.590(6) 2_656
